data_7024571
loop_
_publ_author_name
'Yue, Nancy L. S.'
'Jennings, Michael C.'
'Puddephatt, Richard J.'

_publ_section_title
;
 Dynamic ring-opening polymerization of silver(I) complexes with
 bis(amidopyridine) ligands.
;
_journal_issue 5
_journal_name_full 'Dalton transactions (Cambridge, England : 2003)'
_journal_page_first 1273
_journal_page_last 1281
_journal_paper_doi 10.1039/b918615h
_journal_volume 39
_journal_year 2010
_chemical_formula_sum 'C52 H60 Ag2 B2 Cl8 F8 N8 O4'
_chemical_formula_weight 1534.04
_chemical_name_systematic
;
?
;
_space_group_IT_number 13
_symmetry_cell_setting monoclinic
_symmetry_space_group_name_Hall '-P 2yc'
_symmetry_space_group_name_H-M 'P 1 2/c 1'
_atom_sites_solution_hydrogens geom
_atom_sites_solution_primary direct
_atom_sites_solution_secondary difmap
_audit_creation_method SHELXL-97
_cell_angle_alpha 90.00
_cell_angle_beta 105.409(3)
_cell_angle_gamma 90.00
_cell_formula_units_Z 2
_cell_length_a 16.0345(13)
_cell_length_b 10.4349(6)
_cell_length_c 20.4898(15)
_cell_measurement_reflns_used 5552
_cell_measurement_temperature 150(2)
_cell_measurement_theta_max 25.03
_cell_measurement_theta_min 1.70
_cell_volume 3305.1(4)
_computing_cell_refinement 'DENZO-SMN (Otwinowski & Minor)'
_computing_data_collection 'COLLECT (Nonius, 1997-2001)'
_computing_data_reduction DENZO-SMN
_computing_molecular_graphics 'SHELXTL/PC (Sheldrick, 2001)'
_computing_publication_material SHELXTL/PC
_computing_structure_refinement 'SHELXL-97 (Sheldrick, 1997)'
_computing_structure_solution 'SHELXS-97 (Sheldrick, 1990)'
_diffrn_ambient_temperature 150(2)
_diffrn_measured_fraction_theta_full 0.969
_diffrn_measured_fraction_theta_max 0.969
_diffrn_measurement_device_type 'Nonius Kappa-CCD'
_diffrn_measurement_method '\f scans, and \w scans with \k offsets'
_diffrn_radiation_monochromator graphite
_diffrn_radiation_source 'fine-focus sealed tube'
_diffrn_radiation_type MoK\a
_diffrn_radiation_wavelength 0.71073
_diffrn_reflns_av_R_equivalents 0.141
_diffrn_reflns_av_sigmaI/netI 0.1436
_diffrn_reflns_limit_h_max 18
_diffrn_reflns_limit_h_min -18
_diffrn_reflns_limit_k_max 12
_diffrn_reflns_limit_k_min -12
_diffrn_reflns_limit_l_max 24
_diffrn_reflns_limit_l_min -24
_diffrn_reflns_number 27162
_diffrn_reflns_theta_full 25.03
_diffrn_reflns_theta_max 25.03
_diffrn_reflns_theta_min 3.22
_diffrn_standards_number 0
_exptl_absorpt_coefficient_mu 0.986
_exptl_absorpt_correction_T_max 0.9297
_exptl_absorpt_correction_T_min 0.7732
_exptl_absorpt_correction_type multi-scan
_exptl_absorpt_process_details 'DENZO-SMN (Otwinowski & Minor)'
_exptl_crystal_colour colourless
_exptl_crystal_density_diffrn 1.541
_exptl_crystal_density_method 'not measured'
_exptl_crystal_description plate
_exptl_crystal_F_000 1544
_exptl_crystal_size_max 0.28
_exptl_crystal_size_mid 0.20
_exptl_crystal_size_min 0.08
_refine_diff_density_max 0.842
_refine_diff_density_min -0.732
_refine_diff_density_rms 0.130
_refine_ls_extinction_coef 0.013(2)
_refine_ls_extinction_expression Fc^*^=kFc[1+0.001xFc^2^\l^3^/sin(2\q)]^-1/4^
_refine_ls_extinction_method SHELXL
_refine_ls_goodness_of_fit_ref 1.041
_refine_ls_hydrogen_treatment constr
_refine_ls_matrix_type full
_refine_ls_number_parameters 449
_refine_ls_number_reflns 5670
_refine_ls_number_restraints 14
_refine_ls_restrained_S_all 1.042
_refine_ls_R_factor_all 0.2298
_refine_ls_R_factor_gt 0.1077
_refine_ls_shift/su_max 0.189
_refine_ls_shift/su_mean 0.007
_refine_ls_structure_factor_coef Fsqd
_refine_ls_weighting_details 'calc w=1/[\s^2^(Fo^2^)+(0.1948P)^2^+3.2998P] where P=(Fo^2^+2Fc^2^)/3'
_refine_ls_weighting_scheme calc
_refine_ls_wR_factor_gt 0.2917
_refine_ls_wR_factor_ref 0.3674
_reflns_number_gt 2382
_reflns_number_total 5670
_reflns_threshold_expression >2\s(I)
_cod_data_source_file b918615h.txt
_cod_data_source_block 05009
_cod_depositor_comments
;
The following automatic conversions were performed:

'_symmetry_cell_setting' value 'Monoclinic' changed to 'monoclinic'
according to /home/saulius/struct/CIF-dictionaries/cif_core.dic
dictionary named 'cif_core.dic' version 2.4.2 from 2011-04-26.

Automatic conversion script
Id: cif_fix_values 1891 2012-01-12 08:04:46Z andrius 
;
_cod_original_sg_symbol_H-M P2/c
_cod_database_code 7024571

loop_
_symmetry_equiv_pos_as_xyz
'x, y, z'
'-x, y, -z+1/2'
'-x, -y, -z'
'x, -y, z-1/2'

loop_
_atom_site_label
_atom_site_type_symbol
_atom_site_fract_x
_atom_site_fract_y
_atom_site_fract_z
_atom_site_U_iso_or_equiv
_atom_site_adp_type
_atom_site_occupancy
_atom_site_symmetry_multiplicity
_atom_site_calc_flag
_atom_site_refinement_flags
_atom_site_disorder_assembly
_atom_site_disorder_group
Ag Ag 0.49999(8) 0.75177(8) 0.12701(5) 0.0859(7) Uani 1 1 d . . .
N11 N 0.4274(8) 0.6254(9) 0.1742(5) 0.075(3) Uani 1 1 d . . .
C12 C 0.4352(10) 0.4975(12) 0.1698(6) 0.076(4) Uani 1 1 d . . .
H12A H 0.4719 0.4651 0.1441 0.092 Uiso 1 1 calc R . .
C13 C 0.3929(10) 0.4106(12) 0.2007(6) 0.079(4) Uani 1 1 d . . .
H13A H 0.3998 0.3209 0.1964 0.095 Uiso 1 1 calc R . .
C14 C 0.3413(10) 0.4589(12) 0.2372(6) 0.084(4) Uani 1 1 d . . .
C15 C 0.3334(11) 0.5934(12) 0.2428(6) 0.085(4) Uani 1 1 d . . .
H15A H 0.2988 0.6289 0.2694 0.102 Uiso 1 1 calc R . .
C16 C 0.3748(9) 0.6676(13) 0.2105(6) 0.081(4) Uani 1 1 d . . .
H16A H 0.3670 0.7576 0.2131 0.097 Uiso 1 1 calc R . .
N17 N 0.2933(8) 0.3748(10) 0.2700(5) 0.086(3) Uani 1 1 d . . .
C18 C 0.2876(15) 0.4157(15) 0.3393(7) 0.138(8) Uani 1 1 d . . .
H18A H 0.2543 0.3521 0.3571 0.208 Uiso 1 1 calc R . .
H18B H 0.2589 0.4992 0.3361 0.208 Uiso 1 1 calc R . .
H18C H 0.3460 0.4222 0.3698 0.208 Uiso 1 1 calc R . .
C19 C 0.2597(14) 0.2595(14) 0.2468(8) 0.109(6) Uani 1 1 d . . .
O20 O 0.2361(9) 0.1837(9) 0.2861(5) 0.122(4) Uani 1 1 d . . .
C21 C 0.2440(10) 0.2252(11) 0.1754(6) 0.077(4) Uani 1 1 d . . .
C22 C 0.2613(10) 0.0989(11) 0.1582(5) 0.078(4) Uani 1 1 d . . .
H22A H 0.2818 0.0374 0.1930 0.094 Uiso 1 1 calc R . .
C23 C 0.2486(8) 0.0640(10) 0.0916(6) 0.065(3) Uani 1 1 d . . .
C24 C 0.2114(7) 0.1500(11) 0.0389(5) 0.057(3) Uani 1 1 d . . .
H24A H 0.1996 0.1241 -0.0071 0.068 Uiso 1 1 calc R . .
C25 C 0.1923(8) 0.2754(10) 0.0561(6) 0.054(3) Uani 1 1 d . . .
C26 C 0.2102(8) 0.3131(10) 0.1231(6) 0.064(3) Uani 1 1 d . . .
H26A H 0.1995 0.3990 0.1339 0.077 Uiso 1 1 calc R . .
C27 C 0.1567(9) 0.3688(13) -0.0013(6) 0.071(4) Uani 1 1 d . . .
C28 C 0.0757(15) 0.314(2) -0.0446(10) 0.160(8) Uani 1 1 d . . .
H28A H 0.0882 0.2315 -0.0630 0.240 Uiso 1 1 calc R . .
H28B H 0.0508 0.3729 -0.0819 0.240 Uiso 1 1 calc R . .
H28C H 0.0344 0.3006 -0.0176 0.240 Uiso 1 1 calc R . .
C29 C 0.1324(12) 0.4988(13) 0.0269(8) 0.112(6) Uani 1 1 d . . .
H29A H 0.0861 0.4845 0.0491 0.168 Uiso 1 1 calc R . .
H29B H 0.1125 0.5595 -0.0105 0.168 Uiso 1 1 calc R . .
H29C H 0.1833 0.5339 0.0597 0.168 Uiso 1 1 calc R . .
C30 C 0.2318(14) 0.4058(17) -0.0334(9) 0.139(7) Uani 1 1 d . . .
H30A H 0.2512 0.3293 -0.0530 0.208 Uiso 1 1 calc R . .
H30B H 0.2802 0.4415 0.0016 0.208 Uiso 1 1 calc R . .
H30C H 0.2110 0.4699 -0.0690 0.208 Uiso 1 1 calc R . .
C31 C 0.2569(10) -0.0783(12) 0.0777(7) 0.084(4) Uani 1 1 d . . .
O32 O 0.2320(8) -0.1591(8) 0.1081(5) 0.104(4) Uani 1 1 d . . .
N33 N 0.2975(8) -0.1116(10) 0.0286(6) 0.088(3) Uani 1 1 d . . .
C34 C 0.2909(14) -0.2491(12) 0.0079(9) 0.119(7) Uani 1 1 d . . .
H34A H 0.3197 -0.2619 -0.0282 0.178 Uiso 1 1 calc R . .
H34B H 0.2299 -0.2731 -0.0086 0.178 Uiso 1 1 calc R . .
H34C H 0.3189 -0.3025 0.0469 0.178 Uiso 1 1 calc R . .
C35 C 0.3394(9) -0.0259(11) -0.0062(6) 0.069(4) Uani 1 1 d . . .
C36 C 0.3323(12) -0.0346(14) -0.0749(8) 0.104(5) Uani 1 1 d . . .
H36A H 0.2930 -0.0954 -0.1007 0.125 Uiso 1 1 calc R . .
C37 C 0.3776(10) 0.0378(14) -0.1063(7) 0.085(4) Uani 1 1 d . . .
H37A H 0.3724 0.0224 -0.1529 0.102 Uiso 1 1 calc R . .
N38 N 0.4284(8) 0.1283(10) -0.0762(5) 0.080(3) Uani 1 1 d . . .
C39 C 0.4369(9) 0.1421(11) -0.0109(7) 0.076(4) Uani 1 1 d . . .
H39A H 0.4749 0.2069 0.0124 0.091 Uiso 1 1 calc R . .
C40 C 0.3942(8) 0.0685(10) 0.0260(6) 0.062(3) Uani 1 1 d . . .
H40A H 0.4027 0.0833 0.0730 0.075 Uiso 1 1 calc R . .
B50 B 0.4941(15) 0.491(2) -0.0058(12) 0.096(11) Uani 0.50 1 d PD A -1
F51 F 0.4415(11) 0.4331(11) -0.0643(7) 0.083(5) Uani 0.50 1 d PD A -1
F52 F 0.4424(14) 0.5844(14) 0.0139(9) 0.113(7) Uani 0.50 1 d PD A -1
F53 F 0.5678(15) 0.5492(18) -0.0177(10) 0.112(7) Uani 0.50 1 d PD A -1
F54 F 0.5192(15) 0.4056(14) 0.0490(9) 0.101(5) Uani 0.50 1 d PD A -1
B60 B 0.5000 -0.0404(16) -0.2500 0.083(8) Uani 1 2 d SD . .
F61 F 0.4392(14) 0.0239(18) -0.2989(9) 0.110(8) Uani 0.50 1 d PD . .
F62 F 0.5478(17) -0.119(2) -0.2798(14) 0.117(10) Uani 0.50 1 d PD . .
F63 F 0.501(2) -0.121(3) -0.1974(12) 0.148(15) Uani 0.50 1 d PD . .
F64 F 0.5634(15) 0.0498(17) -0.2480(16) 0.132(8) Uani 0.50 1 d PD . .
C70 C 0.073(6) -0.211(6) -0.138(4) 0.38(8) Uani 0.50 1 d PD B 1
H70A H 0.0608 -0.1572 -0.1797 0.460 Uiso 0.50 1 calc PR B 1
H70B H 0.1341 -0.2393 -0.1315 0.460 Uiso 0.50 1 calc PR B 1
Cl71 Cl 0.0175(8) -0.3417(11) -0.1638(6) 0.154(4) Uani 0.50 1 d PD B 1
Cl72 Cl 0.0810(18) -0.104(2) -0.0772(9) 0.269(11) Uani 0.50 1 d PD B 1
C73 C -0.0095(18) -0.058(6) -0.0912(17) 0.23(4) Uani 0.50 1 d PD C 2
H73A H -0.0418 -0.1358 -0.1114 0.282 Uiso 0.50 1 calc PR C 2
H73B H -0.0524 0.0089 -0.0891 0.282 Uiso 0.50 1 calc PR C 2
Cl74 Cl 0.0497(16) -0.093(3) -0.0112(11) 0.341(17) Uani 0.50 1 d PD C 2
Cl75 Cl 0.0498(9) -0.0084(14) -0.1408(8) 0.183(6) Uani 0.50 1 d PD C 2
C80 C 0.1048(16) 0.2450(19) -0.2963(9) 0.209(15) Uani 1 1 d D . .
H80A H 0.1302 0.2328 -0.3349 0.251 Uiso 1 1 calc R . .
H80B H 0.0462 0.2065 -0.3086 0.251 Uiso 1 1 calc R . .
Cl81 Cl 0.1678(6) 0.1681(10) -0.2263(5) 0.235(4) Uani 1 1 d D . .
Cl82 Cl 0.0970(5) 0.4008(12) -0.2820(4) 0.250(5) Uani 1 1 d D . .

loop_
_atom_site_aniso_label
_atom_site_aniso_U_11
_atom_site_aniso_U_22
_atom_site_aniso_U_33
_atom_site_aniso_U_23
_atom_site_aniso_U_13
_atom_site_aniso_U_12
Ag 0.1255(13) 0.0801(8) 0.0598(8) 0.0046(5) 0.0381(7) 0.0151(6)
N11 0.118(9) 0.062(6) 0.045(6) -0.003(5) 0.021(6) 0.015(6)
C12 0.119(13) 0.071(8) 0.041(7) 0.002(6) 0.023(8) 0.017(7)
C13 0.131(13) 0.072(8) 0.031(7) -0.004(6) 0.017(8) 0.016(8)
C14 0.124(13) 0.075(9) 0.051(8) 0.015(7) 0.022(9) 0.008(8)
C15 0.138(14) 0.078(9) 0.043(7) -0.012(6) 0.031(9) 0.006(8)
C16 0.108(12) 0.083(9) 0.062(9) 0.008(7) 0.041(9) 0.027(8)
N17 0.150(11) 0.083(7) 0.034(6) -0.006(5) 0.042(7) -0.003(7)
C18 0.26(2) 0.123(12) 0.046(9) 0.003(8) 0.066(13) -0.061(13)
C19 0.192(19) 0.088(10) 0.055(9) -0.002(8) 0.048(11) 0.039(10)
O20 0.243(14) 0.092(6) 0.050(6) 0.010(5) 0.074(8) -0.017(7)
C21 0.127(13) 0.075(8) 0.038(7) 0.006(6) 0.035(8) -0.002(7)
C22 0.142(13) 0.071(7) 0.028(6) 0.005(5) 0.033(8) 0.001(7)
C23 0.085(10) 0.066(7) 0.050(7) 0.010(6) 0.027(7) 0.002(6)
C24 0.053(8) 0.078(8) 0.038(6) 0.016(6) 0.011(6) -0.012(6)
C25 0.060(8) 0.057(7) 0.044(7) 0.014(5) 0.010(6) -0.001(5)
C26 0.099(10) 0.053(6) 0.049(7) 0.008(5) 0.036(7) 0.006(6)
C27 0.073(10) 0.100(9) 0.031(7) 0.014(6) -0.002(7) 0.002(7)
C28 0.16(2) 0.146(16) 0.112(15) 0.041(13) -0.069(15) 0.001(15)
C29 0.158(17) 0.072(9) 0.087(11) 0.026(8) -0.002(11) 0.009(9)
C30 0.19(2) 0.140(14) 0.122(15) 0.022(12) 0.102(16) -0.006(13)
C31 0.131(13) 0.069(8) 0.059(8) -0.009(7) 0.039(9) 0.004(8)
O32 0.188(11) 0.071(6) 0.065(6) 0.021(5) 0.054(7) 0.011(6)
N33 0.114(10) 0.076(7) 0.077(8) -0.027(6) 0.029(7) -0.013(6)
C34 0.175(18) 0.092(11) 0.099(12) -0.050(9) 0.055(13) -0.058(10)
C35 0.097(11) 0.058(7) 0.058(8) -0.011(6) 0.031(8) -0.003(7)
C36 0.150(16) 0.098(10) 0.079(11) -0.030(9) 0.056(11) -0.026(10)
C37 0.114(13) 0.092(10) 0.053(8) -0.022(8) 0.029(9) 0.014(9)
N38 0.108(10) 0.080(7) 0.051(7) -0.015(6) 0.022(7) 0.011(7)
C39 0.094(11) 0.056(7) 0.081(10) -0.020(7) 0.029(9) 0.013(6)
C40 0.088(10) 0.058(7) 0.053(7) 0.001(6) 0.039(7) 0.009(7)
B50 0.18(4) 0.060(17) 0.040(17) 0.008(13) 0.02(2) 0.01(2)
F51 0.158(16) 0.050(7) 0.051(9) -0.014(6) 0.046(10) 0.006(8)
F52 0.19(2) 0.074(10) 0.107(14) -0.025(9) 0.102(15) 0.001(11)
F53 0.16(2) 0.097(13) 0.114(15) -0.001(10) 0.108(16) -0.004(13)
F54 0.143(18) 0.082(10) 0.089(13) -0.025(9) 0.048(13) -0.003(10)
B60 0.16(3) 0.044(12) 0.052(15) 0.000 0.036(19) 0.000
F61 0.16(2) 0.068(11) 0.089(14) -0.031(11) -0.001(14) 0.010(11)
F62 0.15(3) 0.082(13) 0.11(2) -0.027(12) 0.013(18) -0.010(14)
F63 0.19(3) 0.20(3) 0.065(15) 0.078(16) 0.06(2) 0.11(2)
F64 0.16(2) 0.067(12) 0.17(2) -0.006(13) 0.04(2) -0.023(12)
C70 0.7(2) 0.27(7) 0.28(9) -0.19(7) 0.34(12) -0.26(10)
Cl71 0.183(11) 0.148(9) 0.150(9) 0.062(7) 0.079(9) 0.050(8)
Cl72 0.36(3) 0.33(2) 0.107(11) -0.025(14) 0.042(15) -0.10(2)
C73 0.05(2) 0.52(10) 0.13(4) 0.18(5) 0.02(2) -0.04(4)
Cl74 0.32(3) 0.49(4) 0.193(19) -0.06(3) 0.03(2) -0.23(3)
Cl75 0.192(13) 0.207(12) 0.175(13) -0.044(11) 0.090(12) -0.038(10)
C80 0.20(3) 0.36(4) 0.066(13) -0.037(18) 0.023(15) 0.13(3)
Cl81 0.246(9) 0.286(9) 0.206(8) 0.056(7) 0.115(8) -0.040(8)
Cl82 0.164(7) 0.412(14) 0.180(8) -0.049(8) 0.053(6) 0.071(8)

loop_
_atom_type_symbol
_atom_type_description
_atom_type_scat_dispersion_real
_atom_type_scat_dispersion_imag
_atom_type_scat_source
C C 0.0033 0.0016 'International Tables Vol C Tables 4.2.6.8 and 6.1.1.4'
H H 0.0000 0.0000 'International Tables Vol C Tables 4.2.6.8 and 6.1.1.4'
B B 0.0013 0.0007 'International Tables Vol C Tables 4.2.6.8 and 6.1.1.4'
N N 0.0061 0.0033 'International Tables Vol C Tables 4.2.6.8 and 6.1.1.4'
O O 0.0106 0.0060 'International Tables Vol C Tables 4.2.6.8 and 6.1.1.4'
F F 0.0171 0.0103 'International Tables Vol C Tables 4.2.6.8 and 6.1.1.4'
Cl Cl 0.1484 0.1585 'International Tables Vol C Tables 4.2.6.8 and 6.1.1.4'
Ag Ag -0.8971 1.1015 'International Tables Vol C Tables 4.2.6.8 and 6.1.1.4'

loop_
_geom_angle_atom_site_label_1
_geom_angle_atom_site_label_2
_geom_angle_atom_site_label_3
_geom_angle
_geom_angle_site_symmetry_1
_geom_angle_site_symmetry_3
N38 Ag N11 177.4(4) 3_665 .
C16 N11 C12 116.5(11) . .
C16 N11 Ag 123.0(8) . .
C12 N11 Ag 120.4(8) . .
N11 C12 C13 123.7(11) . .
N11 C12 H12A 118.2 . .
C13 C12 H12A 118.2 . .
C14 C13 C12 117.1(11) . .
C14 C13 H13A 121.4 . .
C12 C13 H13A 121.4 . .
C13 C14 C15 119.7(12) . .
C13 C14 N17 120.7(12) . .
C15 C14 N17 119.6(12) . .
C16 C15 C14 118.5(12) . .
C16 C15 H15A 120.7 . .
C14 C15 H15A 120.7 . .
C15 C16 N11 124.4(12) . .
C15 C16 H16A 117.8 . .
N11 C16 H16A 117.8 . .
C19 N17 C14 126.1(10) . .
C19 N17 C18 117.7(11) . .
C14 N17 C18 116.0(11) . .
N17 C18 H18A 109.5 . .
N17 C18 H18B 109.5 . .
H18A C18 H18B 109.5 . .
N17 C18 H18C 109.5 . .
H18A C18 H18C 109.5 . .
H18B C18 H18C 109.5 . .
O20 C19 N17 119.7(12) . .
O20 C19 C21 119.1(15) . .
N17 C19 C21 121.1(13) . .
C26 C21 C22 118.8(10) . .
C26 C21 C19 122.1(11) . .
C22 C21 C19 119.0(11) . .
C23 C22 C21 120.5(11) . .
C23 C22 H22A 119.7 . .
C21 C22 H22A 119.7 . .
C22 C23 C24 120.9(10) . .
C22 C23 C31 116.5(10) . .
C24 C23 C31 121.2(11) . .
C23 C24 C25 118.4(10) . .
C23 C24 H24A 120.8 . .
C25 C24 H24A 120.8 . .
C26 C25 C24 120.7(10) . .
C26 C25 C27 121.5(10) . .
C24 C25 C27 117.7(10) . .
C25 C26 C21 120.4(10) . .
C25 C26 H26A 119.8 . .
C21 C26 H26A 119.8 . .
C28 C27 C25 107.7(12) . .
C28 C27 C29 107.0(14) . .
C25 C27 C29 110.5(10) . .
C28 C27 C30 119.6(15) . .
C25 C27 C30 108.2(12) . .
C29 C27 C30 103.7(12) . .
C27 C28 H28A 109.5 . .
C27 C28 H28B 109.5 . .
H28A C28 H28B 109.5 . .
C27 C28 H28C 109.5 . .
H28A C28 H28C 109.5 . .
H28B C28 H28C 109.5 . .
C27 C29 H29A 109.5 . .
C27 C29 H29B 109.5 . .
H29A C29 H29B 109.5 . .
C27 C29 H29C 109.5 . .
H29A C29 H29C 109.5 . .
H29B C29 H29C 109.5 . .
C27 C30 H30A 109.5 . .
C27 C30 H30B 109.5 . .
H30A C30 H30B 109.5 . .
C27 C30 H30C 109.5 . .
H30A C30 H30C 109.5 . .
H30B C30 H30C 109.5 . .
O32 C31 N33 119.8(11) . .
O32 C31 C23 122.6(11) . .
N33 C31 C23 117.5(11) . .
C31 N33 C35 125.9(10) . .
C31 N33 C34 115.9(11) . .
C35 N33 C34 118.1(11) . .
N33 C34 H34A 109.5 . .
N33 C34 H34B 109.5 . .
H34A C34 H34B 109.5 . .
N33 C34 H34C 109.5 . .
H34A C34 H34C 109.5 . .
H34B C34 H34C 109.5 . .
C40 C35 C36 114.0(11) . .
C40 C35 N33 122.7(11) . .
C36 C35 N33 123.1(12) . .
C37 C36 C35 123.2(14) . .
C37 C36 H36A 118.4 . .
C35 C36 H36A 118.4 . .
N38 C37 C36 122.7(12) . .
N38 C37 H37A 118.6 . .
C36 C37 H37A 118.6 . .
C37 N38 C39 116.6(11) . .
C37 N38 Ag 123.0(9) . 3_665
C39 N38 Ag 120.3(10) . 3_665
N38 C39 C40 124.3(13) . .
N38 C39 H39A 117.9 . .
C40 C39 H39A 117.9 . .
C35 C40 C39 119.0(11) . .
C35 C40 H40A 120.5 . .
C39 C40 H40A 120.5 . .
F52 B50 F53 109.8(19) . .
F52 B50 F51 106.2(16) . .
F53 B50 F51 112(2) . .
F52 B50 F54 106(2) . .
F53 B50 F54 109.6(17) . .
F51 B50 F54 112.8(19) . .
F63 B60 F63 104(3) 2_654 .
F63 B60 F62 34.0(16) 2_654 .
F63 B60 F62 95.3(14) . .
F63 B60 F62 95.3(14) 2_654 2_654
F63 B60 F62 34.0(16) . 2_654
F62 B60 F62 107(3) . 2_654
F63 B60 F61 137.4(17) 2_654 2_654
F63 B60 F61 82.4(18) . 2_654
F62 B60 F61 104.1(15) . 2_654
F62 B60 F61 109.8(15) 2_654 2_654
F63 B60 F61 82.4(18) 2_654 .
F63 B60 F61 137.4(17) . .
F62 B60 F61 109.8(15) . .
F62 B60 F61 104.1(15) 2_654 .
F61 B60 F61 121(2) 2_654 .
F63 B60 F64 107.5(16) 2_654 .
F63 B60 F64 123(2) . .
F62 B60 F64 85.7(15) . .
F62 B60 F64 152.9(18) 2_654 .
F61 B60 F64 43.1(11) 2_654 .
F61 B60 F64 93.6(15) . .
F63 B60 F64 123(2) 2_654 2_654
F63 B60 F64 107.5(16) . 2_654
F62 B60 F64 152.9(18) . 2_654
F62 B60 F64 85.7(15) 2_654 2_654
F61 B60 F64 93.6(15) 2_654 2_654
F61 B60 F64 43.1(11) . 2_654
F64 B60 F64 94(2) . 2_654
F64 F61 B60 68.7(14) 2_654 .
F63 F62 B60 73(2) 2_654 .
F62 F63 B60 73.3(17) 2_654 .
F61 F64 B60 68.2(13) 2_654 .
Cl71 C70 Cl72 136(3) . .
Cl71 C70 H70A 103.0 . .
Cl72 C70 H70A 102.9 . .
Cl71 C70 H70B 103.1 . .
Cl72 C70 H70B 103.2 . .
H70A C70 H70B 105.1 . .
Cl75 C73 Cl74 113.3(19) . .
Cl75 C73 H73A 109.0 . .
Cl74 C73 H73A 109.0 . .
Cl75 C73 H73B 108.9 . .
Cl74 C73 H73B 108.9 . .
H73A C73 H73B 107.7 . .
Cl82 C80 Cl81 111.5(12) . .
Cl82 C80 H80A 109.3 . .
Cl81 C80 H80A 109.3 . .
Cl82 C80 H80B 109.3 . .
Cl81 C80 H80B 109.3 . .
H80A C80 H80B 108.0 . .

loop_
_geom_bond_atom_site_label_1
_geom_bond_atom_site_label_2
_geom_bond_distance
_geom_bond_site_symmetry_2
Ag N38 2.146(11) 3_665
Ag N11 2.151(10) .
N11 C16 1.340(14) .
N11 C12 1.346(15) .
C12 C13 1.383(17) .
C12 H12A 0.9500 .
C13 C14 1.351(17) .
C13 H13A 0.9500 .
C14 C15 1.417(16) .
C14 N17 1.446(15) .
C15 C16 1.307(17) .
C15 H15A 0.9500 .
C16 H16A 0.9500 .
N17 C19 1.351(18) .
N17 C18 1.508(15) .
C18 H18A 0.9800 .
C18 H18B 0.9800 .
C18 H18C 0.9800 .
C19 O20 1.256(17) .
C19 C21 1.463(18) .
C21 C26 1.404(16) .
C21 C22 1.411(15) .
C22 C23 1.375(15) .
C22 H22A 0.9500 .
C23 C24 1.409(15) .
C23 C31 1.524(15) .
C24 C25 1.410(15) .
C24 H24A 0.9500 .
C25 C26 1.385(15) .
C25 C27 1.517(15) .
C26 H26A 0.9500 .
C27 C28 1.48(2) .
C27 C29 1.564(18) .
C27 C30 1.565(18) .
C28 H28A 0.9800 .
C28 H28B 0.9800 .
C28 H28C 0.9800 .
C29 H29A 0.9800 .
C29 H29B 0.9800 .
C29 H29C 0.9800 .
C30 H30A 0.9800 .
C30 H30B 0.9800 .
C30 H30C 0.9800 .
C31 O32 1.179(13) .
C31 N33 1.382(14) .
N33 C35 1.419(15) .
N33 C34 1.492(14) .
C34 H34A 0.9800 .
C34 H34B 0.9800 .
C34 H34C 0.9800 .
C35 C40 1.367(17) .
C35 C36 1.383(17) .
C36 C37 1.328(18) .
C36 H36A 0.9500 .
C37 N38 1.292(17) .
C37 H37A 0.9500 .
N38 C39 1.316(15) .
N38 Ag 2.146(11) 3_665
C39 C40 1.380(15) .
C39 H39A 0.9500 .
C40 H40A 0.9500 .
B50 F52 1.41(2) .
B50 F53 1.406(19) .
B50 F51 1.406(19) .
B50 F54 1.407(19) .
B60 F63 1.365(17) 2_654
B60 F63 1.365(17) .
B60 F62 1.369(17) .
B60 F62 1.369(17) 2_654
B60 F61 1.374(16) 2_654
B60 F61 1.374(16) .
B60 F64 1.378(16) .
B60 F64 1.378(16) 2_654
F61 F64 1.01(2) 2_654
F62 F63 0.80(4) 2_654
F63 F62 0.80(4) 2_654
F64 F61 1.01(2) 2_654
C70 Cl71 1.643(19) .
C70 Cl72 1.655(19) .
C70 H70A 0.9900 .
C70 H70B 0.9900 .
C73 Cl75 1.649(17) .
C73 Cl74 1.701(19) .
C73 H73A 0.9900 .
C73 H73B 0.9900 .
C80 Cl82 1.662(16) .
C80 Cl81 1.717(16) .
C80 H80A 0.9900 .
C80 H80B 0.9900 .

loop_
_geom_torsion_atom_site_label_1
_geom_torsion_atom_site_label_2
_geom_torsion_atom_site_label_3
_geom_torsion_atom_site_label_4
_geom_torsion
_geom_torsion_site_symmetry_1
_geom_torsion_site_symmetry_4
N38 Ag N11 C16 -145(9) 3_665 .
N38 Ag N11 C12 37(10) 3_665 .
C16 N11 C12 C13 0(2) . .
Ag N11 C12 C13 177.7(10) . .
N11 C12 C13 C14 0(2) . .
C12 C13 C14 C15 -1(2) . .
C12 C13 C14 N17 178.7(13) . .
C13 C14 C15 C16 2(2) . .
N17 C14 C15 C16 -177.3(13) . .
C14 C15 C16 N11 -3(2) . .
C12 N11 C16 C15 2(2) . .
Ag N11 C16 C15 -176.2(12) . .
C13 C14 N17 C19 -33(2) . .
C15 C14 N17 C19 146.1(16) . .
C13 C14 N17 C18 141.1(15) . .
C15 C14 N17 C18 -40(2) . .
C14 N17 C19 O20 164.5(15) . .
C18 N17 C19 O20 -10(3) . .
C14 N17 C19 C21 -20(3) . .
C18 N17 C19 C21 165.6(16) . .
O20 C19 C21 C26 134.5(16) . .
N17 C19 C21 C26 -41(3) . .
O20 C19 C21 C22 -44(2) . .
N17 C19 C21 C22 141.1(16) . .
C26 C21 C22 C23 3(2) . .
C19 C21 C22 C23 -178.9(15) . .
C21 C22 C23 C24 -5(2) . .
C21 C22 C23 C31 -171.7(13) . .
C22 C23 C24 C25 3.7(17) . .
C31 C23 C24 C25 169.5(11) . .
C23 C24 C25 C26 0.4(16) . .
C23 C24 C25 C27 176.8(11) . .
C24 C25 C26 C21 -3.0(18) . .
C27 C25 C26 C21 -179.2(12) . .
C22 C21 C26 C25 1.4(19) . .
C19 C21 C26 C25 -176.9(15) . .
C26 C25 C27 C28 -124.8(15) . .
C24 C25 C27 C28 58.9(17) . .
C26 C25 C27 C29 -8.2(17) . .
C24 C25 C27 C29 175.4(11) . .
C26 C25 C27 C30 104.6(14) . .
C24 C25 C27 C30 -71.8(15) . .
C22 C23 C31 O32 38(2) . .
C24 C23 C31 O32 -128.5(15) . .
C22 C23 C31 N33 -140.2(14) . .
C24 C23 C31 N33 53.4(18) . .
O32 C31 N33 C35 -172.2(14) . .
C23 C31 N33 C35 6(2) . .
O32 C31 N33 C34 12(2) . .
C23 C31 N33 C34 -169.7(14) . .
C31 N33 C35 C40 45(2) . .
C34 N33 C35 C40 -139.5(15) . .
C31 N33 C35 C36 -138.6(15) . .
C34 N33 C35 C36 37(2) . .
C40 C35 C36 C37 3(2) . .
N33 C35 C36 C37 -173.6(14) . .
C35 C36 C37 N38 -4(2) . .
C36 C37 N38 C39 3(2) . .
C36 C37 N38 Ag -178.8(12) . 3_665
C37 N38 C39 C40 -1.3(19) . .
Ag N38 C39 C40 -179.3(9) 3_665 .
C36 C35 C40 C39 -1.2(18) . .
N33 C35 C40 C39 175.6(11) . .
N38 C39 C40 C35 0.4(19) . .
F63 B60 F61 F64 161(2) 2_654 2_654
F63 B60 F61 F64 59(3) . 2_654
F62 B60 F61 F64 -178(2) . 2_654
F62 B60 F61 F64 68(2) 2_654 2_654
F61 B60 F61 F64 -56.8(17) 2_654 2_654
F64 B60 F61 F64 -92(3) . 2_654
F63 B60 F62 F63 107(5) . 2_654
F62 B60 F62 F63 74(4) 2_654 2_654
F61 B60 F62 F63 -170(4) 2_654 2_654
F61 B60 F62 F63 -38(4) . 2_654
F64 B60 F62 F63 -131(4) . 2_654
F64 B60 F62 F63 -41(6) 2_654 2_654
F63 B60 F63 F62 -79(4) 2_654 2_654
F62 B60 F63 F62 -112(4) . 2_654
F61 B60 F63 F62 144(4) 2_654 2_654
F61 B60 F63 F62 15(5) . 2_654
F64 B60 F63 F62 159(3) . 2_654
F64 B60 F63 F62 53(4) 2_654 2_654
F63 B60 F64 F61 -143(3) 2_654 2_654
F63 B60 F64 F61 -22(3) . 2_654
F62 B60 F64 F61 -116(2) . 2_654
F62 B60 F64 F61 3(5) 2_654 2_654
F61 B60 F64 F61 134(2) . 2_654
F64 B60 F64 F61 91(2) 2_654 2_654
